data_2100991
loop_
_publ_author_name
'Aguirre-Zamalloa, G.'
'Madariaga, G.'
'Couzi, M.'
'Breczewski, T.'

_publ_section_title
;
 X-ray diffraction study of the ferroelectric phase transition of
 (CH~3~)~4~NCdBr~3~ (TMCB)
;
_journal_issue 4
_journal_name_full 'Acta Crystallographica Section B'
_journal_page_first 691
_journal_page_last 698
_journal_paper_doi 10.1107/S010876819300182X
_journal_volume 49
_journal_year 1993
_chemical_formula_sum 'C4 H12 Br3 Cd N'
_chemical_formula_weight 426.27
_symmetry_cell_setting hexagonal
_symmetry_space_group_name_Hall '-P 6c'
_symmetry_space_group_name_H-M 'P 63/m'
_cell_angle_alpha 90.
_cell_angle_beta 90.
_cell_angle_gamma 120.
_cell_formula_units_Z 2
_cell_length_a 9.388(2)
_cell_length_b 9.388(2)
_cell_length_c 6.991(5)
_cell_volume 533.6(6)
_diffrn_radiation_type Mo
_diffrn_radiation_wavelength 0.7107
_exptl_absorpt_coefficient_mu 13.103
_exptl_crystal_density_diffrn 2.653(3)
_exptl_crystal_F_000 392
_cod_data_source_file al0552.cif
_cod_original_formula_sum 'C4 H12 Br3 Cd1 N1'
_cod_database_code 2100991

loop_
_atom_site_label
_atom_site_fract_x
_atom_site_fract_y
_atom_site_fract_z
Cd .0 .0 .0
Br .2653(9) .1582(9) .25
N .3333 .6666 .25
C(1) .479(5) .648(8) .30(6)
C(2) .392(8) .844(3) .201(8)
C(3) .244(4) .558(5) .083(3)
C(4) .218(3) .617(7) .417(3)
